data_4070978
loop_
_publ_author_name
'Zhang, Xin-Hao'
'Chen, Shu-Jian'
'Cai, Hu'
'Im, Hee-Jung'
'Chen, Tianniu'
'Yu, Xianghua'
'Chen, Xuetai'
'Lin, Zhenyang'
'Wu, Yun-Dong'
'Xue, Zi-Ling'

_publ_section_title
;
 Unexpected Formation of (Dimethylaminomethylene)methylamide Complexes
 from the Reactions between Metal Chlorides and Lithium Dimethylamide
;
_journal_issue 6
_journal_name_full Organometallics
_journal_page_first 1338
_journal_paper_doi 10.1021/om701173m
_journal_volume 27
_journal_year 2008
_chemical_formula_sum 'C12 H35 N6 Nb'
_chemical_formula_weight 356.35
_chemical_name_systematic
; 
 ? 
;
_space_group_IT_number 229
_symmetry_cell_setting cubic
_symmetry_space_group_name_Hall '-I 4 2 3'
_symmetry_space_group_name_H-M 'I m -3 m'
_atom_sites_solution_hydrogens geom
_atom_sites_solution_primary direct
_atom_sites_solution_secondary difmap
_audit_creation_method SHELXL-97
_cell_angle_alpha 90.00
_cell_angle_beta 90.00
_cell_angle_gamma 90.00
_cell_formula_units_Z 2
_cell_length_a 9.8520(11)
_cell_length_b 9.8520(11)
_cell_length_c 9.8520(11)
_cell_measurement_temperature 173(2)
_cell_volume 956.25(18)
_computing_cell_refinement 'SMART, Bruker (2000)'
_computing_data_collection 'SMART, Bruker (2000)'
_computing_data_reduction 'XPREP, Bruker (2000)'
_computing_molecular_graphics 'SHELXTL, Bruker (2000)'
_computing_publication_material 'SHELXTL, Bruker (2000)'
_computing_structure_refinement 'SHELXL-97 (Sheldrick, 1997)'
_computing_structure_solution 'SHELXS-97 (Sheldrick, 1990)'
_diffrn_ambient_temperature 293(2)
_diffrn_measured_fraction_theta_full 0.960
_diffrn_measured_fraction_theta_max 0.960
_diffrn_radiation_monochromator graphite
_diffrn_radiation_source 'fine-focus sealed tube'
_diffrn_radiation_type MoK\a
_diffrn_radiation_wavelength 0.71073
_diffrn_reflns_av_R_equivalents 0.0678
_diffrn_reflns_av_sigmaI/netI 0.0268
_diffrn_reflns_limit_h_max 13
_diffrn_reflns_limit_h_min -12
_diffrn_reflns_limit_k_max 13
_diffrn_reflns_limit_k_min -13
_diffrn_reflns_limit_l_max 12
_diffrn_reflns_limit_l_min -13
_diffrn_reflns_number 2686
_diffrn_reflns_theta_full 28.41
_diffrn_reflns_theta_max 28.41
_diffrn_reflns_theta_min 2.92
_exptl_absorpt_coefficient_mu 0.629
_exptl_absorpt_correction_T_max 0.8845
_exptl_absorpt_correction_T_min 0.8586
_exptl_absorpt_correction_type multi-scan
_exptl_absorpt_process_details 'SADABS, Bruker (2000)'
_exptl_crystal_colour colorless
_exptl_crystal_density_diffrn 1.241
_exptl_crystal_density_method 'not measured'
_exptl_crystal_description fragment
_exptl_crystal_F_000 382
_exptl_crystal_size_max 0.25
_exptl_crystal_size_mid 0.23
_exptl_crystal_size_min 0.20
_refine_diff_density_max 0.432
_refine_diff_density_min -0.540
_refine_diff_density_rms 0.100
_refine_ls_extinction_method none
_refine_ls_goodness_of_fit_ref 1.192
_refine_ls_hydrogen_treatment mixed
_refine_ls_matrix_type full
_refine_ls_number_parameters 11
_refine_ls_number_reflns 143
_refine_ls_number_restraints 0
_refine_ls_restrained_S_all 1.192
_refine_ls_R_factor_all 0.0465
_refine_ls_R_factor_gt 0.0465
_refine_ls_shift/su_max 0.000
_refine_ls_shift/su_mean 0.000
_refine_ls_structure_factor_coef Fsqd
_refine_ls_weighting_details 'calc w=1/[\s^2^(Fo^2^)+(0.0934P)^2^+0.0000P] where P=(Fo^2^+2Fc^2^)/3'
_refine_ls_weighting_scheme calc
_refine_ls_wR_factor_gt 0.1123
_refine_ls_wR_factor_ref 0.1123
_reflns_number_gt 143
_reflns_number_total 143
_reflns_threshold_expression >2sigma(I)
_cod_data_source_file om701173m-file003.cif
_cod_data_source_block cubic
_cod_depositor_comments
;
The following automatic conversions were performed:

'_symmetry_cell_setting' value 'Cubic' changed to 'cubic' according
to /home/saulius/struct/CIF-dictionaries/cif_core.dic dictionary
named 'cif_core.dic' version 2.4.1 from 2010-06-29.

Automatic conversion script
Id: cif_fix_values 1715 2011-07-08 13:25:40Z adriana 
;
_cod_original_sg_symbol_H-M Im-3m
_cod_database_code 4070978

loop_
_symmetry_equiv_pos_as_xyz
'x, y, z'
'-x, -y, z'
'-x, y, -z'
'x, -y, -z'
'z, x, y'
'z, -x, -y'
'-z, -x, y'
'-z, x, -y'
'y, z, x'
'-y, z, -x'
'y, -z, -x'
'-y, -z, x'
'y, x, -z'
'-y, -x, -z'
'y, -x, z'
'-y, x, z'
'x, z, -y'
'-x, z, y'
'-x, -z, -y'
'x, -z, y'
'z, y, -x'
'z, -y, x'
'-z, y, x'
'-z, -y, -x'
'x+1/2, y+1/2, z+1/2'
'-x+1/2, -y+1/2, z+1/2'
'-x+1/2, y+1/2, -z+1/2'
'x+1/2, -y+1/2, -z+1/2'
'z+1/2, x+1/2, y+1/2'
'z+1/2, -x+1/2, -y+1/2'
'-z+1/2, -x+1/2, y+1/2'
'-z+1/2, x+1/2, -y+1/2'
'y+1/2, z+1/2, x+1/2'
'-y+1/2, z+1/2, -x+1/2'
'y+1/2, -z+1/2, -x+1/2'
'-y+1/2, -z+1/2, x+1/2'
'y+1/2, x+1/2, -z+1/2'
'-y+1/2, -x+1/2, -z+1/2'
'y+1/2, -x+1/2, z+1/2'
'-y+1/2, x+1/2, z+1/2'
'x+1/2, z+1/2, -y+1/2'
'-x+1/2, z+1/2, y+1/2'
'-x+1/2, -z+1/2, -y+1/2'
'x+1/2, -z+1/2, y+1/2'
'z+1/2, y+1/2, -x+1/2'
'z+1/2, -y+1/2, x+1/2'
'-z+1/2, y+1/2, x+1/2'
'-z+1/2, -y+1/2, -x+1/2'
'-x, -y, -z'
'x, y, -z'
'x, -y, z'
'-x, y, z'
'-z, -x, -y'
'-z, x, y'
'z, x, -y'
'z, -x, y'
'-y, -z, -x'
'y, -z, x'
'-y, z, x'
'y, z, -x'
'-y, -x, z'
'y, x, z'
'-y, x, -z'
'y, -x, -z'
'-x, -z, y'
'x, -z, -y'
'x, z, y'
'-x, z, -y'
'-z, -y, x'
'-z, y, -x'
'z, -y, -x'
'z, y, x'
'-x+1/2, -y+1/2, -z+1/2'
'x+1/2, y+1/2, -z+1/2'
'x+1/2, -y+1/2, z+1/2'
'-x+1/2, y+1/2, z+1/2'
'-z+1/2, -x+1/2, -y+1/2'
'-z+1/2, x+1/2, y+1/2'
'z+1/2, x+1/2, -y+1/2'
'z+1/2, -x+1/2, y+1/2'
'-y+1/2, -z+1/2, -x+1/2'
'y+1/2, -z+1/2, x+1/2'
'-y+1/2, z+1/2, x+1/2'
'y+1/2, z+1/2, -x+1/2'
'-y+1/2, -x+1/2, z+1/2'
'y+1/2, x+1/2, z+1/2'
'-y+1/2, x+1/2, -z+1/2'
'y+1/2, -x+1/2, -z+1/2'
'-x+1/2, -z+1/2, y+1/2'
'x+1/2, -z+1/2, -y+1/2'
'x+1/2, z+1/2, y+1/2'
'-x+1/2, z+1/2, -y+1/2'
'-z+1/2, -y+1/2, x+1/2'
'-z+1/2, y+1/2, -x+1/2'
'z+1/2, -y+1/2, -x+1/2'
'z+1/2, y+1/2, x+1/2'

loop_
_atom_site_label
_atom_site_type_symbol
_atom_site_fract_x
_atom_site_fract_y
_atom_site_fract_z
_atom_site_U_iso_or_equiv
_atom_site_adp_type
_atom_site_occupancy
_atom_site_symmetry_multiplicity
_atom_site_calc_flag
_atom_site_refinement_flags
Nb1 Nb 0.0000 0.0000 0.0000 0.0519(5) Uani 1 48 d S
N N 0.2142(6) 0.0000 0.0000 0.0796(18) Uani 1 8 d S
C C 0.3030(11) 0.1133(18) 0.0000 0.152(8) Uani 0.50 2 d SP
H0 H 0.2902 0.2120 0.0000 0.182 Uiso 0.50 2 calc SPR

loop_
_atom_site_aniso_label
_atom_site_aniso_U_11
_atom_site_aniso_U_22
_atom_site_aniso_U_33
_atom_site_aniso_U_23
_atom_site_aniso_U_13
_atom_site_aniso_U_12
Nb1 0.0519(5) 0.0519(5) 0.0519(5) 0.000 0.000 0.000
N 0.048(3) 0.095(3) 0.095(3) 0.000 0.000 0.000
C 0.058(4) 0.137(13) 0.26(2) 0.000 0.000 -0.030(6)

loop_
_atom_type_symbol
_atom_type_description
_atom_type_scat_dispersion_real
_atom_type_scat_dispersion_imag
_atom_type_scat_source
C C 0.0033 0.0016 'International Tables Vol C Tables 4.2.6.8 and 6.1.1.4'
H H 0.0000 0.0000 'International Tables Vol C Tables 4.2.6.8 and 6.1.1.4'
N N 0.0061 0.0033 'International Tables Vol C Tables 4.2.6.8 and 6.1.1.4'
Nb Nb -2.0727 0.6215 'International Tables Vol C Tables 4.2.6.8 and 6.1.1.4'

loop_
_geom_angle_atom_site_label_1
_geom_angle_atom_site_label_2
_geom_angle_atom_site_label_3
_geom_angle
_geom_angle_site_symmetry_1
_geom_angle_site_symmetry_3
N Nb1 N 180.0 57 9
N Nb1 N 90.0 57 49
N Nb1 N 90.0 9 49
N Nb1 N 90.0 57 5
N Nb1 N 90.0 9 5
N Nb1 N 90.0 49 5
N Nb1 N 90.0 57 53
N Nb1 N 90.0 9 53
N Nb1 N 90.0 49 53
N Nb1 N 180.0 5 53
N Nb1 N 90.0 57 .
N Nb1 N 90.0 9 .
N Nb1 N 180.0 49 .
N Nb1 N 90.0 5 .
N Nb1 N 90.0 53 .
C N C 67.6(7) . 67
C N C 67.6(7) . 17
C N C 103.8(14) 67 17
C N C 103.8(14) . 51
C N C 67.6(7) 67 51
C N C 67.6(7) 17 51
C N Nb1 128.1(7) . .
C N Nb1 128.1(7) 67 .
C N Nb1 128.1(7) 17 .
C N Nb1 128.1(7) 51 .
N C C 56.2(4) . 17
N C C 56.2(4) . 67
C C C 90.002(2) 17 67

loop_
_geom_bond_atom_site_label_1
_geom_bond_atom_site_label_2
_geom_bond_distance
_geom_bond_site_symmetry_2
Nb1 N 2.110(6) 57
Nb1 N 2.110(6) 9
Nb1 N 2.110(6) 49
Nb1 N 2.110(6) 5
Nb1 N 2.110(6) 53
Nb1 N 2.110(6) .
N C 1.418(14) .
N C 1.418(14) 67
N C 1.418(14) 17
N C 1.418(14) 51
C C 1.58(3) 17
C C 1.58(3) 67
